data_7711547
loop_
_publ_author_name
'Gwinn, Reilly K.'
'Boggess, Anna E.'
'Winter, Elizabeth P.'
'Nataro, Chip'

_publ_section_title
;
 Synthesis of disubstituted furans catalysed by
 [(AuCl)2(\m-bis(phosphino)metallocene)] and Na[BArF24]
;
_journal_name_full 'Dalton Transactions'
_journal_paper_doi 10.1039/D2DT02999E
_journal_year 2022
_chemical_formula_moiety 'C34 H28 Au2 Cl2 Os P2'
_chemical_formula_sum 'C34 H28 Au2 Cl2 Os P2'
_chemical_formula_weight 1153.54
_space_group_crystal_system monoclinic
_space_group_IT_number 14
_space_group_name_Hall '-P 2yn'
_space_group_name_H-M_alt 'P 1 21/n 1'
_atom_sites_solution_hydrogens geom
_atom_sites_solution_primary dual
_audit_creation_date 2021-10-22
_audit_creation_method
;
Olex2 1.5
(compiled 2021.10.07 svn.r9718050b for OlexSys, GUI svn.r6410)
;
_audit_update_record
;
2021-10-22 deposited with the CCDC.	2022-10-24 downloaded from the CCDC.
;
_cell_angle_alpha 90
_cell_angle_beta 94.880(2)
_cell_angle_gamma 90
_cell_formula_units_Z 2
_cell_length_a 8.7482(2)
_cell_length_b 16.7111(5)
_cell_length_c 10.6925(3)
_cell_measurement_reflns_used 9378
_cell_measurement_temperature 100.01(10)
_cell_measurement_theta_max 30.5020
_cell_measurement_theta_min 2.2900
_cell_volume 1557.49(7)
_computing_cell_refinement 'CrysAlisPro 1.171.41.118a (Rigaku OD, 2021)'
_computing_data_collection 'CrysAlisPro 1.171.41.118a (Rigaku OD, 2021)'
_computing_data_reduction 'CrysAlisPro 1.171.41.118a (Rigaku OD, 2021)'
_computing_molecular_graphics 'Olex2 1.5 (Dolomanov et al., 2009)'
_computing_publication_material 'Olex2 1.5 (Dolomanov et al., 2009)'
_computing_structure_refinement 'SHELXL 2018/3 (Sheldrick, 2015)'
_computing_structure_solution 'SHELXT 2018/2 (Sheldrick, 2018)'
_diffrn_ambient_temperature 100.15
_diffrn_detector_area_resol_mean 10.0000
_diffrn_measured_fraction_theta_full 0.994
_diffrn_measured_fraction_theta_max 0.946
_diffrn_measurement_details
;
List of Runs (angles in degrees, time in seconds):

  # Type    Start    End  Width  t~exp~   \w     \q     \k     \f   Frames
#--------------------------------------------------------------------------
  1  \w     85.00 110.00   0.50   12.54    --   20.00  54.00 -53.60   50
  2  \w    -74.00 -14.00   0.50   12.54    --   20.00  54.00   0.00  120
  3  \w     50.00  98.00   0.50   12.54    --   20.00  54.00   0.00   96
  4  \w    -71.00 -35.00   0.50   12.54    --   20.00  54.00-180.00   72
  5  \w    -27.00   3.00   0.50   12.54    --   20.00  54.00-180.00   60
  6  \w      8.00  68.00   0.50   12.54    --   20.00  54.00-180.00  120
  7  \w    -74.00 -15.00   0.50   12.54    --   20.00  54.00 120.00  118
  8  \w     40.00  77.00   0.50   12.54    --   20.00  54.00 120.00   74
  9  \w    -63.00  80.00   0.50   12.54    --   20.00  54.00  30.00  286
 10  \w    -72.00  28.00   0.50   12.54    --   20.00  54.00 -53.60  200
;
_diffrn_measurement_device 'two-circle diffractometer'
_diffrn_measurement_device_type 'XtaLAB Mini II'
_diffrn_measurement_method '\w scans'
_diffrn_radiation_type MoK\a
_diffrn_radiation_wavelength 0.71073
_diffrn_reflns_av_R_equivalents 0.0448
_diffrn_reflns_av_unetI/netI 0.0423
_diffrn_reflns_Laue_measured_fraction_full 0.994
_diffrn_reflns_Laue_measured_fraction_max 0.946
_diffrn_reflns_limit_h_max 12
_diffrn_reflns_limit_h_min -12
_diffrn_reflns_limit_k_max 23
_diffrn_reflns_limit_k_min -23
_diffrn_reflns_limit_l_max 15
_diffrn_reflns_limit_l_min -15
_diffrn_reflns_number 15974
_diffrn_reflns_point_group_measured_fraction_full 0.994
_diffrn_reflns_point_group_measured_fraction_max 0.946
_diffrn_reflns_theta_full 25.242
_diffrn_reflns_theta_max 30.556
_diffrn_reflns_theta_min 2.267
_exptl_absorpt_coefficient_mu 13.764
_exptl_absorpt_correction_T_max 1.00000
_exptl_absorpt_correction_T_min 0.21520
_exptl_absorpt_correction_type multi-scan
_exptl_absorpt_process_details
;
CrysAlisPro 1.171.41.118a (Rigaku Oxford Diffraction, 2021)
Empirical absorption correction using spherical harmonics,
implemented in SCALE3 ABSPACK scaling algorithm.
;
_exptl_crystal_colour 'clear colourless'
_exptl_crystal_colour_lustre clear
_exptl_crystal_colour_primary colourless
_exptl_crystal_density_diffrn 2.460
_exptl_crystal_description block
_exptl_crystal_F_000 1060
_exptl_crystal_recrystallization_method 'Re-crystallisation from solvent: CH2Cl2;Et2O'
_exptl_crystal_size_max 0.517
_exptl_crystal_size_mid 0.412
_exptl_crystal_size_min 0.188
_refine_diff_density_max 2.844
_refine_diff_density_min -2.059
_refine_diff_density_rms 0.259
_refine_ls_extinction_method none
_refine_ls_goodness_of_fit_ref 1.050
_refine_ls_hydrogen_treatment constr
_refine_ls_matrix_type full
_refine_ls_number_parameters 187
_refine_ls_number_reflns 4523
_refine_ls_number_restraints 0
_refine_ls_restrained_S_all 1.050
_refine_ls_R_factor_all 0.0394
_refine_ls_R_factor_gt 0.0321
_refine_ls_shift/su_max 0.001
_refine_ls_shift/su_mean 0.000
_refine_ls_structure_factor_coef Fsqd
_refine_ls_weighting_details 'w=1/[\s^2^(Fo^2^)+(0.0482P)^2^+0.5030P] where P=(Fo^2^+2Fc^2^)/3'
_refine_ls_weighting_scheme calc
_refine_ls_wR_factor_gt 0.0791
_refine_ls_wR_factor_ref 0.0814
_reflns_Friedel_coverage 0.000
_reflns_number_gt 3940
_reflns_number_total 4523
_reflns_threshold_expression 'I > 2\s(I)'
_cod_data_source_file d2dt02999e2.cif
_cod_data_source_block '[(aucl)2(dppo)]'
_cod_database_code 7711547
_shelx_shelxl_version_number 2018/3
_shelx_space_group_comment
;
The symmetry employed for this shelxl refinement is uniquely defined
by the following loop, which should always be used as a source of
symmetry information in preference to the above space-group names.
They are only intended as comments.
;
_olex2_refinement_description
;
1. Fixed Uiso
 At 1.2 times of:
  All C(H) groups
2.a Aromatic/amide H refined with riding coordinates:
 C2(H2), C3(H3), C4(H4), C5(H5), C7(H7), C8(H8), C9(H9), C10(H10), C11(H11),
 C13(H13), C14(H14), C15(H15), C16(H16), C17(H17)
;
_olex2_submission_special_instructions 'No special instructions were received'
_oxdiff_exptl_absorpt_empirical_details
;
Empirical correction (ABSPACK) includes:
- Absorption correction using spherical harmonics
- Frame scaling
;

loop_
_space_group_symop_operation_xyz
'x, y, z'
'-x+1/2, y+1/2, -z+1/2'
'-x, -y, -z'
'x-1/2, -y-1/2, z-1/2'

loop_
_atom_site_label
_atom_site_type_symbol
_atom_site_fract_x
_atom_site_fract_y
_atom_site_fract_z
_atom_site_U_iso_or_equiv
_atom_site_adp_type
_atom_site_occupancy
_atom_site_site_symmetry_order
_atom_site_calc_flag
_atom_site_refinement_flags_posn
_atom_site_refinement_flags_adp
_atom_site_refinement_flags_occupancy
_atom_site_disorder_assembly
_atom_site_disorder_group
Au1 Au 0.42844(2) 0.60089(2) 0.87023(2) 0.01479(6) Uani 1 1 d . . . . .
Os1 Os 0.500000 0.500000 0.500000 0.01388(7) Uani 1 2 d S . P . .
Cl1 Cl 0.30705(15) 0.55569(8) 1.03724(11) 0.0228(3) Uani 1 1 d . . . . .
P1 P 0.52236(13) 0.66216(8) 0.70913(11) 0.0132(2) Uani 1 1 d . . . . .
C1 C 0.4604(5) 0.6213(3) 0.5590(4) 0.0153(9) Uani 1 1 d . . . . .
C2 C 0.3138(6) 0.5841(3) 0.5285(5) 0.0211(10) Uani 1 1 d . . . . .
H2 H 0.235793 0.575259 0.583559 0.025 Uiso 1 1 calc R U . . .
C3 C 0.3088(6) 0.5630(4) 0.3968(5) 0.0276(12) Uani 1 1 d . . . . .
H3 H 0.225958 0.536819 0.350316 0.033 Uiso 1 1 calc R U . . .
C4 C 0.4464(7) 0.5874(3) 0.3485(5) 0.0249(12) Uani 1 1 d . . . . .
H4 H 0.471953 0.580475 0.264559 0.030 Uiso 1 1 calc R U . . .
C5 C 0.5406(6) 0.6242(3) 0.4480(5) 0.0209(10) Uani 1 1 d . . . . .
H5 H 0.639278 0.646769 0.441531 0.025 Uiso 1 1 calc R U . . .
C6 C 0.7294(5) 0.6718(3) 0.7153(4) 0.0154(9) Uani 1 1 d . . . . .
C7 C 0.9787(6) 0.6246(4) 0.7949(5) 0.0264(12) Uani 1 1 d . . . . .
H7 H 1.041341 0.587102 0.842260 0.032 Uiso 1 1 calc R U . . .
C8 C 0.8195(6) 0.6153(3) 0.7835(5) 0.0193(10) Uani 1 1 d . . . . .
H8 H 0.773211 0.571201 0.821731 0.023 Uiso 1 1 calc R U . . .
C9 C 1.0451(5) 0.6882(3) 0.7372(5) 0.0240(11) Uani 1 1 d . . . . .
H9 H 1.153463 0.694487 0.745582 0.029 Uiso 1 1 calc R U . . .
C10 C 0.9550(6) 0.7427(3) 0.6674(5) 0.0240(11) Uani 1 1 d . . . . .
H10 H 1.001613 0.785486 0.626154 0.029 Uiso 1 1 calc R U . . .
C11 C 0.7965(5) 0.7350(3) 0.6574(5) 0.0197(10) Uani 1 1 d . . . . .
H11 H 0.734430 0.773128 0.610917 0.024 Uiso 1 1 calc R U . . .
C12 C 0.4521(5) 0.7644(3) 0.7091(5) 0.0161(9) Uani 1 1 d . . . . .
C13 C 0.4735(6) 0.8070(3) 0.8219(5) 0.0199(10) Uani 1 1 d . . . . .
H13 H 0.529881 0.783716 0.892605 0.024 Uiso 1 1 calc R U . . .
C14 C 0.4128(6) 0.8827(3) 0.8306(6) 0.0272(12) Uani 1 1 d . . . . .
H14 H 0.427414 0.911726 0.907087 0.033 Uiso 1 1 calc R U . . .
C15 C 0.3300(7) 0.9164(4) 0.7268(6) 0.0282(12) Uani 1 1 d . . . . .
H15 H 0.287981 0.968606 0.732492 0.034 Uiso 1 1 calc R U . . .
C16 C 0.3087(7) 0.8746(4) 0.6160(6) 0.0289(12) Uani 1 1 d . . . . .
H16 H 0.251739 0.898063 0.545753 0.035 Uiso 1 1 calc R U . . .
C17 C 0.3694(6) 0.7987(3) 0.6055(5) 0.0226(10) Uani 1 1 d . . . . .
H17 H 0.354793 0.770272 0.528462 0.027 Uiso 1 1 calc R U . . .

loop_
_atom_site_aniso_label
_atom_site_aniso_U_11
_atom_site_aniso_U_22
_atom_site_aniso_U_33
_atom_site_aniso_U_23
_atom_site_aniso_U_13
_atom_site_aniso_U_12
Au1 0.01812(9) 0.01140(11) 0.01475(10) 0.00121(6) 0.00087(6) -0.00202(6)
Os1 0.01698(12) 0.01146(14) 0.01283(12) -0.00096(9) -0.00084(9) 0.00252(9)
Cl1 0.0325(6) 0.0187(7) 0.0177(5) 0.0021(5) 0.0052(5) -0.0067(5)
P1 0.0151(5) 0.0099(6) 0.0147(5) 0.0001(4) 0.0011(4) -0.0002(4)
C1 0.019(2) 0.009(2) 0.017(2) 0.0027(18) 0.0016(17) 0.0021(17)
C2 0.019(2) 0.014(3) 0.030(3) -0.005(2) -0.0050(19) 0.0030(18)
C3 0.029(3) 0.022(3) 0.028(3) -0.004(2) -0.015(2) 0.011(2)
C4 0.044(3) 0.014(3) 0.016(2) 0.002(2) -0.002(2) 0.010(2)
C5 0.035(3) 0.011(3) 0.017(2) 0.0016(19) 0.004(2) 0.003(2)
C6 0.019(2) 0.009(2) 0.019(2) -0.0032(18) 0.0035(17) -0.0002(17)
C7 0.025(2) 0.026(3) 0.028(3) -0.001(2) -0.003(2) 0.007(2)
C8 0.023(2) 0.014(3) 0.021(2) 0.001(2) 0.0000(18) 0.0010(18)
C9 0.0123(19) 0.028(3) 0.032(3) -0.009(2) 0.0033(18) 0.0003(19)
C10 0.024(2) 0.019(3) 0.030(3) -0.005(2) 0.008(2) -0.005(2)
C11 0.019(2) 0.014(3) 0.026(3) 0.001(2) 0.0026(18) -0.0011(18)
C12 0.018(2) 0.009(2) 0.022(2) 0.0008(19) 0.0053(17) -0.0012(17)
C13 0.026(2) 0.012(3) 0.021(2) -0.001(2) -0.0017(18) 0.0000(19)
C14 0.032(3) 0.016(3) 0.035(3) -0.008(2) 0.009(2) 0.002(2)
C15 0.032(3) 0.015(3) 0.039(3) 0.000(2) 0.012(2) 0.006(2)
C16 0.037(3) 0.020(3) 0.029(3) 0.008(2) 0.002(2) 0.011(2)
C17 0.034(3) 0.015(3) 0.019(2) 0.008(2) 0.0029(19) 0.001(2)

loop_
_atom_type_symbol
_atom_type_description
_atom_type_scat_dispersion_real
_atom_type_scat_dispersion_imag
_atom_type_scat_source
C C 0.0033 0.0016 'International Tables Vol C Tables 4.2.6.8 and 6.1.1.4'
H H 0.0000 0.0000 'International Tables Vol C Tables 4.2.6.8 and 6.1.1.4'
P P 0.1023 0.0942 'International Tables Vol C Tables 4.2.6.8 and 6.1.1.4'
Cl Cl 0.1484 0.1585 'International Tables Vol C Tables 4.2.6.8 and 6.1.1.4'
Os Os -1.2165 7.6030 'International Tables Vol C Tables 4.2.6.8 and 6.1.1.4'
Au Au -2.0133 8.8022 'International Tables Vol C Tables 4.2.6.8 and 6.1.1.4'

loop_
_exptl_crystal_face_index_h
_exptl_crystal_face_index_k
_exptl_crystal_face_index_l
_exptl_crystal_face_perp_dist
0 0 1 0.1400
-2 0 -1 0.1154
1 0 -1 0.1689
0 22 5 0.1298
-6 -20 -2 0.1480
8 -15 -8 0.1371
0 -24 0 0.0921
0 24 0 0.0965
5 -21 -3 0.0649

loop_
_geom_angle_atom_site_label_1
_geom_angle_atom_site_label_2
_geom_angle_atom_site_label_3
_geom_angle
_geom_angle_site_symmetry_1
_geom_angle_site_symmetry_3
_geom_angle_publ_flag
P1 Au1 Cl1 170.72(5) . . ?
C1 Os1 C1 180.0 3_666 . ?
C1 Os1 C2 141.45(18) 3_666 . ?
C1 Os1 C2 38.55(18) 3_666 3_666 ?
C1 Os1 C2 141.45(18) . 3_666 ?
C1 Os1 C2 38.55(18) . . ?
C1 Os1 C3 64.02(19) 3_666 3_666 ?
C1 Os1 C3 115.98(19) 3_666 . ?
C1 Os1 C3 64.02(19) . . ?
C1 Os1 C3 115.98(19) . 3_666 ?
C1 Os1 C4 64.09(19) 3_666 3_666 ?
C1 Os1 C4 115.91(19) 3_666 . ?
C1 Os1 C4 64.09(19) . . ?
C1 Os1 C4 115.91(19) . 3_666 ?
C1 Os1 C5 141.58(18) 3_666 . ?
C1 Os1 C5 38.42(18) . . ?
C1 Os1 C5 141.58(18) . 3_666 ?
C1 Os1 C5 38.42(18) 3_666 3_666 ?
C2 Os1 C2 180.0(2) . 3_666 ?
C2 Os1 C4 64.1(2) . . ?
C2 Os1 C4 64.1(2) 3_666 3_666 ?
C2 Os1 C4 115.9(2) 3_666 . ?
C2 Os1 C4 115.9(2) . 3_666 ?
C3 Os1 C2 141.4(2) 3_666 . ?
C3 Os1 C2 141.4(2) . 3_666 ?
C3 Os1 C2 38.6(2) . . ?
C3 Os1 C2 38.6(2) 3_666 3_666 ?
C3 Os1 C3 180.0 3_666 . ?
C3 Os1 C4 37.4(2) 3_666 3_666 ?
C3 Os1 C4 142.6(2) . 3_666 ?
C3 Os1 C4 142.6(2) 3_666 . ?
C3 Os1 C4 37.4(2) . . ?
C4 Os1 C4 180.0 3_666 . ?
C5 Os1 C2 115.8(2) . 3_666 ?
C5 Os1 C2 64.2(2) . . ?
C5 Os1 C2 115.8(2) 3_666 . ?
C5 Os1 C2 64.2(2) 3_666 3_666 ?
C5 Os1 C3 63.2(2) . . ?
C5 Os1 C3 63.2(2) 3_666 3_666 ?
C5 Os1 C3 116.8(2) . 3_666 ?
C5 Os1 C3 116.8(2) 3_666 . ?
C5 Os1 C4 142.0(2) . 3_666 ?
C5 Os1 C4 38.0(2) . . ?
C5 Os1 C4 142.0(2) 3_666 . ?
C5 Os1 C4 38.0(2) 3_666 3_666 ?
C5 Os1 C5 180.0(3) . 3_666 ?
C1 P1 Au1 114.63(17) . . ?
C1 P1 C6 107.0(2) . . ?
C1 P1 C12 106.4(2) . . ?
C6 P1 Au1 116.54(16) . . ?
C6 P1 C12 104.7(2) . . ?
C12 P1 Au1 106.64(16) . . ?
P1 C1 Os1 125.3(2) . . ?
C2 C1 Os1 72.0(3) . . ?
C2 C1 P1 124.5(4) . . ?
C5 C1 Os1 71.8(3) . . ?
C5 C1 P1 126.9(4) . . ?
C5 C1 C2 108.5(4) . . ?
Os1 C2 H2 124.5 . . ?
C1 C2 Os1 69.5(3) . . ?
C1 C2 H2 126.9 . . ?
C1 C2 C3 106.1(5) . . ?
C3 C2 Os1 70.7(3) . . ?
C3 C2 H2 126.9 . . ?
Os1 C3 H3 123.9 . . ?
C2 C3 Os1 70.7(3) . . ?
C2 C3 H3 125.4 . . ?
C4 C3 Os1 71.6(3) . . ?
C4 C3 C2 109.3(5) . . ?
C4 C3 H3 125.4 . . ?
Os1 C4 H4 124.2 . . ?
C3 C4 Os1 71.0(3) . . ?
C3 C4 H4 126.0 . . ?
C3 C4 C5 107.9(5) . . ?
C5 C4 Os1 70.4(3) . . ?
C5 C4 H4 126.0 . . ?
Os1 C5 H5 124.3 . . ?
C1 C5 Os1 69.8(3) . . ?
C1 C5 H5 126.0 . . ?
C4 C5 Os1 71.6(3) . . ?
C4 C5 C1 108.1(5) . . ?
C4 C5 H5 126.0 . . ?
C8 C6 P1 118.5(4) . . ?
C11 C6 P1 120.9(4) . . ?
C11 C6 C8 120.6(4) . . ?
C8 C7 H7 120.0 . . ?
C9 C7 H7 120.0 . . ?
C9 C7 C8 120.1(5) . . ?
C6 C8 C7 119.1(5) . . ?
C6 C8 H8 120.5 . . ?
C7 C8 H8 120.5 . . ?
C7 C9 H9 119.8 . . ?
C10 C9 C7 120.4(5) . . ?
C10 C9 H9 119.8 . . ?
C9 C10 H10 120.0 . . ?
C9 C10 C11 120.1(5) . . ?
C11 C10 H10 120.0 . . ?
C6 C11 C10 119.8(5) . . ?
C6 C11 H11 120.1 . . ?
C10 C11 H11 120.1 . . ?
C13 C12 P1 117.3(4) . . ?
C17 C12 P1 122.7(4) . . ?
C17 C12 C13 119.8(5) . . ?
C12 C13 H13 120.0 . . ?
C14 C13 C12 120.1(5) . . ?
C14 C13 H13 120.0 . . ?
C13 C14 H14 120.2 . . ?
C13 C14 C15 119.7(5) . . ?
C15 C14 H14 120.2 . . ?
C14 C15 H15 119.9 . . ?
C16 C15 C14 120.3(5) . . ?
C16 C15 H15 119.9 . . ?
C15 C16 H16 119.6 . . ?
C15 C16 C17 120.8(5) . . ?
C17 C16 H16 119.6 . . ?
C12 C17 H17 120.3 . . ?
C16 C17 C12 119.3(5) . . ?
C16 C17 H17 120.3 . . ?

loop_
_geom_bond_atom_site_label_1
_geom_bond_atom_site_label_2
_geom_bond_distance
_geom_bond_site_symmetry_2
_geom_bond_publ_flag
Au1 Cl1 2.2825(12) . ?
Au1 P1 2.2206(12) . ?
Os1 C1 2.159(5) . ?
Os1 C1 2.159(5) 3_666 ?
Os1 C2 2.193(5) 3_666 ?
Os1 C2 2.193(5) . ?
Os1 C3 2.193(5) . ?
Os1 C3 2.193(5) 3_666 ?
Os1 C4 2.201(5) 3_666 ?
Os1 C4 2.202(5) . ?
Os1 C5 2.186(5) 3_666 ?
Os1 C5 2.186(5) . ?
P1 C1 1.786(5) . ?
P1 C6 1.814(5) . ?
P1 C12 1.815(5) . ?
C1 C2 1.437(7) . ?
C1 C5 1.430(7) . ?
C2 H2 0.9500 . ?
C2 C3 1.449(8) . ?
C3 H3 0.9500 . ?
C3 C4 1.409(8) . ?
C4 H4 0.9500 . ?
C4 C5 1.429(8) . ?
C5 H5 0.9500 . ?
C6 C8 1.395(7) . ?
C6 C11 1.381(7) . ?
C7 H7 0.9500 . ?
C7 C8 1.396(7) . ?
C7 C9 1.382(8) . ?
C8 H8 0.9500 . ?
C9 H9 0.9500 . ?
C9 C10 1.381(8) . ?
C10 H10 0.9500 . ?
C10 C11 1.387(7) . ?
C11 H11 0.9500 . ?
C12 C13 1.400(7) . ?
C12 C17 1.395(7) . ?
C13 H13 0.9500 . ?
C13 C14 1.378(7) . ?
C14 H14 0.9500 . ?
C14 C15 1.393(9) . ?
C15 H15 0.9500 . ?
C15 C16 1.375(9) . ?
C16 H16 0.9500 . ?
C16 C17 1.382(8) . ?
C17 H17 0.9500 . ?

loop_
_geom_torsion_atom_site_label_1
_geom_torsion_atom_site_label_2
_geom_torsion_atom_site_label_3
_geom_torsion_atom_site_label_4
_geom_torsion
_geom_torsion_site_symmetry_1
_geom_torsion_site_symmetry_2
_geom_torsion_site_symmetry_3
_geom_torsion_site_symmetry_4
_geom_torsion_publ_flag
Au1 P1 C1 Os1 -60.3(3) . . . . ?
Au1 P1 C1 C2 31.2(5) . . . . ?
Au1 P1 C1 C5 -153.3(4) . . . . ?
Au1 P1 C6 C8 27.0(4) . . . . ?
Au1 P1 C6 C11 -150.9(4) . . . . ?
Au1 P1 C12 C13 51.2(4) . . . . ?
Au1 P1 C12 C17 -123.9(4) . . . . ?
Os1 C1 C2 C3 -61.6(4) . . . . ?
Os1 C1 C5 C4 61.7(4) . . . . ?
Os1 C2 C3 C4 -61.6(4) . . . . ?
Os1 C3 C4 C5 -61.0(4) . . . . ?
Os1 C4 C5 C1 -60.5(3) . . . . ?
P1 C1 C2 Os1 -120.9(4) . . . . ?
P1 C1 C2 C3 177.5(4) . . . . ?
P1 C1 C5 Os1 120.9(4) . . . . ?
P1 C1 C5 C4 -177.4(4) . . . . ?
P1 C6 C8 C7 -176.5(4) . . . . ?
P1 C6 C11 C10 177.6(4) . . . . ?
P1 C12 C13 C14 -175.2(4) . . . . ?
P1 C12 C17 C16 174.7(4) . . . . ?
C1 P1 C6 C8 -102.8(4) . . . . ?
C1 P1 C6 C11 79.3(5) . . . . ?
C1 P1 C12 C13 174.0(4) . . . . ?
C1 P1 C12 C17 -1.1(5) . . . . ?
C1 C2 C3 Os1 60.8(3) . . . . ?
C1 C2 C3 C4 -0.8(6) . . . . ?
C2 C1 C5 Os1 -63.0(3) . . . . ?
C2 C1 C5 C4 -1.4(6) . . . . ?
C2 C3 C4 Os1 61.0(4) . . . . ?
C2 C3 C4 C5 0.0(6) . . . . ?
C3 C4 C5 Os1 61.4(4) . . . . ?
C3 C4 C5 C1 0.8(6) . . . . ?
C5 C1 C2 Os1 62.9(3) . . . . ?
C5 C1 C2 C3 1.3(6) . . . . ?
C6 P1 C1 Os1 70.6(3) . . . . ?
C6 P1 C1 C2 162.1(4) . . . . ?
C6 P1 C1 C5 -22.4(5) . . . . ?
C6 P1 C12 C13 -72.9(4) . . . . ?
C6 P1 C12 C17 112.0(4) . . . . ?
C7 C9 C10 C11 1.7(8) . . . . ?
C8 C6 C11 C10 -0.2(8) . . . . ?
C8 C7 C9 C10 -0.4(8) . . . . ?
C9 C7 C8 C6 -1.1(8) . . . . ?
C9 C10 C11 C6 -1.4(8) . . . . ?
C11 C6 C8 C7 1.4(8) . . . . ?
C12 P1 C1 Os1 -177.9(3) . . . . ?
C12 P1 C1 C2 -86.4(5) . . . . ?
C12 P1 C1 C5 89.1(5) . . . . ?
C12 P1 C6 C8 144.5(4) . . . . ?
C12 P1 C6 C11 -33.4(5) . . . . ?
C12 C13 C14 C15 0.1(8) . . . . ?
C13 C12 C17 C16 -0.3(7) . . . . ?
C13 C14 C15 C16 0.0(9) . . . . ?
C14 C15 C16 C17 -0.2(9) . . . . ?
C15 C16 C17 C12 0.4(8) . . . . ?
C17 C12 C13 C14 0.0(7) . . . . ?
